data_4330335
loop_
_publ_author_name
'Yanmei Chen'
'Lei Li'
'Zhou Chen'
'Yonglu Liu'
'Hailiang Hu'
'Wenqian Chen'
'Wei Liu'
'Yahong Li'
'Tao Lei'
'Yanyuan Cao'
'Zhenghui Kang'
'Miaoshui Lin'
'Wu Li'

_publ_section_title
;
 Metal-Mediated Controllable Creation of Secondary, Tertiary, and
 Quaternary Carbon Centers: A Powerful Strategy for the Synthesis of Iron,
 Cobalt, and Copper Complexes with in Situ Generated Substituted
 1-Pyridineimidazo[1,5-a]pyridine Ligands
;
_journal_name_full 'Inorganic Chemistry'
_journal_page_first 9705
_journal_page_last 9713
_journal_paper_doi 10.1021/ic300949y
_journal_volume 51
_journal_year 2012
_chemical_formula_moiety 'C42 H28 Cl4 Fe2 N10, C2 H6 O'
_chemical_formula_sum 'C44 H34 Cl4 Fe2 N10 O'
_chemical_formula_weight 972.31
_chemical_name_systematic
; 
 ? 
;
_space_group_IT_number 33
_symmetry_cell_setting orthorhombic
_symmetry_space_group_name_Hall 'P 2c -2n'
_symmetry_space_group_name_H-M 'P n a 21'
_atom_sites_solution_hydrogens geom
_atom_sites_solution_primary direct
_atom_sites_solution_secondary difmap
_audit_creation_method SHELXL-97
_cell_angle_alpha 90.00
_cell_angle_beta 90.00
_cell_angle_gamma 90.00
_cell_formula_units_Z 4
_cell_length_a 17.551(5)
_cell_length_b 14.520(4)
_cell_length_c 18.101(5)
_cell_measurement_reflns_used 1923
_cell_measurement_temperature 296(2)
_cell_measurement_theta_max 20.437
_cell_measurement_theta_min 2.805
_cell_volume 4613(2)
_computing_structure_refinement 'SHELXL-97 (Sheldrick, 2008)'
_computing_structure_solution 'SHELXS-97 (Sheldrick, 2008)'
_diffrn_ambient_temperature 296(2)
_diffrn_measured_fraction_theta_full 0.999
_diffrn_measured_fraction_theta_max 0.999
_diffrn_radiation_monochromator graphite
_diffrn_radiation_source 'fine-focus sealed tube'
_diffrn_radiation_type MoK\a
_diffrn_radiation_wavelength 0.71073
_diffrn_reflns_av_R_equivalents 0.0539
_diffrn_reflns_av_sigmaI/netI 0.0583
_diffrn_reflns_limit_h_max 21
_diffrn_reflns_limit_h_min -8
_diffrn_reflns_limit_k_max 17
_diffrn_reflns_limit_k_min -17
_diffrn_reflns_limit_l_max 21
_diffrn_reflns_limit_l_min -22
_diffrn_reflns_number 33054
_diffrn_reflns_theta_full 25.99
_diffrn_reflns_theta_max 25.99
_diffrn_reflns_theta_min 1.80
_exptl_absorpt_coefficient_mu 0.906
_exptl_absorpt_correction_T_max 0.8052
_exptl_absorpt_correction_T_min 0.7855
_exptl_absorpt_correction_type multi-scan
_exptl_absorpt_process_details sadabs
_exptl_crystal_colour red
_exptl_crystal_density_diffrn 1.400
_exptl_crystal_description rod-like
_exptl_crystal_F_000 1984
_exptl_crystal_size_max 0.28
_exptl_crystal_size_mid 0.26
_exptl_crystal_size_min 0.25
_refine_diff_density_max 0.786
_refine_diff_density_min -0.356
_refine_diff_density_rms 0.099
_refine_ls_abs_structure_details 'Flack H D (1983), Acta Cryst. A39, 876-881'
_refine_ls_abs_structure_Flack 0.21(3)
_refine_ls_extinction_method none
_refine_ls_goodness_of_fit_ref 1.096
_refine_ls_hydrogen_treatment constr
_refine_ls_matrix_type full
_refine_ls_number_parameters 548
_refine_ls_number_reflns 8200
_refine_ls_number_restraints 4
_refine_ls_restrained_S_all 1.101
_refine_ls_R_factor_all 0.0978
_refine_ls_R_factor_gt 0.0724
_refine_ls_shift/su_max 0.010
_refine_ls_shift/su_mean 0.000
_refine_ls_structure_factor_coef Fsqd
_refine_ls_weighting_details 'calc w=1/[\s^2^(Fo^2^)+(0.1066P)^2^+7.0417P] where P=(Fo^2^+2Fc^2^)/3'
_refine_ls_weighting_scheme calc
_refine_ls_wR_factor_gt 0.1879
_refine_ls_wR_factor_ref 0.2143
_reflns_number_gt 6232
_reflns_number_total 8200
_reflns_threshold_expression >2sigma(I)
_cod_data_source_file ic300949y_L3-Fe.cif
_cod_data_source_block t
_cod_database_code 4330335

loop_
_symmetry_equiv_pos_as_xyz
'x, y, z'
'-x, -y, z+1/2'
'-x+1/2, y+1/2, z+1/2'
'x+1/2, -y+1/2, z'

loop_
_atom_site_label
_atom_site_type_symbol
_atom_site_fract_x
_atom_site_fract_y
_atom_site_fract_z
_atom_site_U_iso_or_equiv
_atom_site_adp_type
_atom_site_occupancy
_atom_site_symmetry_multiplicity
_atom_site_calc_flag
_atom_site_refinement_flags
Fe1 Fe 0.31008(5) 0.22002(6) 0.60544(7) 0.0427(3) Uani 1 1 d .
Fe2 Fe 0.29952(7) 0.73837(7) 0.59853(8) 0.0554(3) Uani 1 1 d .
Cl2 Cl 0.37641(12) 0.21684(15) 0.72811(12) 0.0603(5) Uani 1 1 d .
Cl1 Cl 0.25073(12) 0.17371(14) 0.48882(13) 0.0578(5) Uani 1 1 d .
C13 C 0.3072(4) 0.4804(4) 0.6022(5) 0.0365(12) Uani 1 1 d .
Cl3 Cl 0.1914(3) 0.7978(3) 0.6514(3) 0.150(2) Uani 1 1 d .
N1 N 0.2103(4) 0.1541(4) 0.6594(4) 0.0457(15) Uani 1 1 d .
N5 N 0.3803(3) 0.3317(4) 0.5709(3) 0.0374(13) Uani 1 1 d .
N6 N 0.4926(3) 0.3869(4) 0.5394(4) 0.0439(14) Uani 1 1 d .
N2 N 0.1251(3) 0.3844(4) 0.6733(4) 0.0467(15) Uani 1 1 d .
Cl4 Cl 0.4044(3) 0.8215(4) 0.6282(3) 0.184(3) Uani 1 1 d .
N8 N 0.2897(3) 0.6278(4) 0.5260(3) 0.0399(14) Uani 1 1 d .
N10 N 0.3165(4) 0.6249(5) 0.6803(4) 0.0527(18) Uani 1 1 d .
C36 C 0.2576(4) 0.4979(5) 0.4692(4) 0.0421(17) Uani 1 1 d .
C37 C 0.2832(4) 0.5358(5) 0.5338(4) 0.0407(17) Uani 1 1 d .
N3 N 0.2357(3) 0.3314(4) 0.6336(3) 0.0403(14) Uani 1 1 d .
N4 N 0.4138(4) 0.1557(4) 0.5626(4) 0.0518(17) Uani 1 1 d .
C6 C 0.1682(4) 0.3082(5) 0.6617(4) 0.0384(16) Uani 1 1 d .
C39 C 0.3596(4) 0.4825(5) 0.7303(5) 0.0491(19) Uani 1 1 d .
H39 H 0.3696 0.4202 0.7233 0.059 Uiso 1 1 calc R
C12 C 0.2387(4) 0.4247(4) 0.6264(4) 0.0391(16) Uani 1 1 d .
C1 C 0.1517(5) 0.2109(5) 0.6750(5) 0.0444(17) Uani 1 1 d .
C24 C 0.4478(4) 0.4617(5) 0.5597(5) 0.0460(18) Uani 1 1 d .
C21 C 0.5967(5) 0.4850(7) 0.5155(7) 0.073(3) Uani 1 1 d .
H21 H 0.6462 0.4939 0.4985 0.088 Uiso 1 1 calc R
C14 C 0.4692(5) 0.2124(5) 0.5368(5) 0.0490(19) Uani 1 1 d .
C19 C 0.4490(4) 0.3092(5) 0.5481(4) 0.0433(17) Uani 1 1 d .
C31 C 0.2676(5) 0.6497(5) 0.4569(5) 0.0472(18) Uani 1 1 d .
C23 C 0.4787(5) 0.5510(6) 0.5578(6) 0.066(2) Uani 1 1 d .
H23 H 0.4488 0.6018 0.5695 0.079 Uiso 1 1 calc R
C38 C 0.3303(4) 0.5348(5) 0.6724(4) 0.0398(16) Uani 1 1 d .
N7 N 0.2820(4) 0.8035(4) 0.4895(4) 0.0547(17) Uani 1 1 d .
C20 C 0.5684(4) 0.4006(6) 0.5175(5) 0.056(2) Uani 1 1 d .
H20 H 0.5986 0.3506 0.5044 0.067 Uiso 1 1 calc R
C35 C 0.2414(5) 0.4081(6) 0.4443(5) 0.0506(19) Uani 1 1 d .
H35 H 0.2499 0.3577 0.4749 0.061 Uiso 1 1 calc R
C25 C 0.3764(4) 0.4248(4) 0.5786(4) 0.0393(16) Uani 1 1 d .
C34 C 0.2137(6) 0.3962(7) 0.3760(5) 0.067(3) Uani 1 1 d .
H34 H 0.2048 0.3369 0.3585 0.081 Uiso 1 1 calc R
C5 C 0.2033(6) 0.0640(6) 0.6717(6) 0.064(2) Uani 1 1 d .
H5 H 0.2436 0.0253 0.6593 0.077 Uiso 1 1 calc R
C22 C 0.5535(5) 0.5618(7) 0.5386(8) 0.085(4) Uani 1 1 d .
H22 H 0.5759 0.6197 0.5406 0.103 Uiso 1 1 calc R
C17 C 0.4855(7) 0.0256(7) 0.5240(9) 0.101(5) Uani 1 1 d .
H17 H 0.4897 -0.0381 0.5197 0.122 Uiso 1 1 calc R
N9 N 0.2472(4) 0.5719(4) 0.4208(3) 0.0461(15) Uani 1 1 d .
C2 C 0.0836(5) 0.1760(6) 0.7024(6) 0.063(2) Uani 1 1 d .
H2 H 0.0422 0.2143 0.7113 0.076 Uiso 1 1 calc R
C15 C 0.5335(5) 0.1774(6) 0.5039(7) 0.072(3) Uani 1 1 d .
H15 H 0.5711 0.2171 0.4865 0.087 Uiso 1 1 calc R
C11 C 0.1694(4) 0.4596(5) 0.6521(5) 0.0461(19) Uani 1 1 d .
C3 C 0.0793(7) 0.0812(7) 0.7162(7) 0.087(3) Uani 1 1 d .
H3 H 0.0346 0.0562 0.7354 0.104 Uiso 1 1 calc R
C26 C 0.2721(4) 0.7458(5) 0.4335(5) 0.0462(18) Uani 1 1 d .
C4 C 0.1389(6) 0.0259(6) 0.7021(7) 0.072(3) Uani 1 1 d .
H4 H 0.1366 -0.0367 0.7126 0.086 Uiso 1 1 calc R
C33 C 0.1975(6) 0.4741(6) 0.3294(5) 0.073(3) Uani 1 1 d .
H33 H 0.1750 0.4648 0.2835 0.087 Uiso 1 1 calc R
C32 C 0.2140(5) 0.5585(6) 0.3511(5) 0.057(2) Uani 1 1 d .
H32 H 0.2038 0.6085 0.3205 0.069 Uiso 1 1 calc R
C7 C 0.0541(5) 0.3972(7) 0.7019(7) 0.079(3) Uani 1 1 d .
H7 H 0.0252 0.3468 0.7167 0.095 Uiso 1 1 calc R
C16 C 0.5422(6) 0.0834(8) 0.4966(7) 0.088(4) Uani 1 1 d .
H16 H 0.5852 0.0591 0.4737 0.105 Uiso 1 1 calc R
C27 C 0.2673(6) 0.7783(6) 0.3613(5) 0.063(2) Uani 1 1 d .
H27 H 0.2599 0.7378 0.3222 0.076 Uiso 1 1 calc R
C30 C 0.2866(6) 0.8930(6) 0.4763(5) 0.065(2) Uani 1 1 d .
H30 H 0.2920 0.9331 0.5161 0.078 Uiso 1 1 calc R
C41 C 0.3562(7) 0.6151(7) 0.8066(6) 0.076(3) Uani 1 1 d .
H41 H 0.3628 0.6443 0.8519 0.092 Uiso 1 1 calc R
C29 C 0.2840(6) 0.9290(7) 0.4060(7) 0.073(3) Uani 1 1 d .
H29 H 0.2891 0.9920 0.3979 0.087 Uiso 1 1 calc R
C10 C 0.1405(5) 0.5499(7) 0.6583(6) 0.069(3) Uani 1 1 d .
H10 H 0.1688 0.6006 0.6431 0.083 Uiso 1 1 calc R
C28 C 0.2736(6) 0.8700(6) 0.3489(6) 0.068(3) Uani 1 1 d .
H28 H 0.2708 0.8926 0.3009 0.082 Uiso 1 1 calc R
C42 C 0.3291(8) 0.6613(7) 0.7462(6) 0.081(3) Uani 1 1 d .
H42 H 0.3187 0.7237 0.7519 0.097 Uiso 1 1 calc R
C8 C 0.0257(6) 0.4835(8) 0.7088(9) 0.102(5) Uani 1 1 d .
H8 H -0.0230 0.4923 0.7277 0.122 Uiso 1 1 calc R
C40 C 0.3735(6) 0.5217(7) 0.7968(5) 0.066(3) Uani 1 1 d .
H40 H 0.3942 0.4873 0.8352 0.079 Uiso 1 1 calc R
C18 C 0.4237(6) 0.0647(6) 0.5574(7) 0.073(3) Uani 1 1 d .
H18 H 0.3867 0.0262 0.5774 0.088 Uiso 1 1 calc R
C9 C 0.0699(6) 0.5599(7) 0.6873(8) 0.094(4) Uani 1 1 d .
H9 H 0.0501 0.6188 0.6932 0.113 Uiso 1 1 calc R
C44 C 0.067(2) 0.689(2) 0.446(3) 0.38(4) Uani 1 1 d D
H44A H 0.0801 0.6380 0.4146 0.563 Uiso 1 1 calc R
H44B H 0.0519 0.6662 0.4935 0.563 Uiso 1 1 calc R
H44C H 0.1109 0.7282 0.4516 0.563 Uiso 1 1 calc R
C43 C 0.0029(15) 0.743(3) 0.4120(14) 0.31(3) Uani 1 1 d D
H43A H -0.0277 0.7054 0.3788 0.368 Uiso 1 1 calc R
H43B H -0.0296 0.7710 0.4490 0.368 Uiso 1 1 calc R
O1 O 0.048(2) 0.810(2) 0.3728(18) 0.348(15) Uiso 1 1 d D
H1 H 0.0463 0.7991 0.3283 0.523 Uiso 1 1 calc R

loop_
_atom_site_aniso_label
_atom_site_aniso_U_11
_atom_site_aniso_U_22
_atom_site_aniso_U_33
_atom_site_aniso_U_23
_atom_site_aniso_U_13
_atom_site_aniso_U_12
Fe1 0.0372(5) 0.0338(4) 0.0570(6) 0.0015(6) 0.0060(5) -0.0010(4)
Fe2 0.0792(8) 0.0342(5) 0.0530(6) -0.0018(6) -0.0081(7) -0.0008(5)
Cl2 0.0525(11) 0.0715(13) 0.0568(13) 0.0104(10) 0.0021(10) 0.0075(10)
Cl1 0.0582(12) 0.0548(11) 0.0605(12) -0.0078(10) -0.0012(11) -0.0111(9)
C13 0.038(3) 0.029(2) 0.043(3) -0.003(3) -0.001(3) 0.001(2)
Cl3 0.196(5) 0.109(3) 0.144(3) 0.027(2) 0.072(3) 0.097(3)
N1 0.049(4) 0.036(3) 0.051(4) 0.006(3) 0.003(3) -0.003(3)
N5 0.034(3) 0.037(3) 0.042(3) 0.001(2) 0.007(3) 0.000(2)
N6 0.038(3) 0.045(3) 0.049(4) 0.010(3) 0.005(3) -0.004(3)
N2 0.031(3) 0.043(3) 0.066(4) 0.000(3) 0.000(3) -0.001(3)
Cl4 0.224(5) 0.165(4) 0.161(4) 0.078(3) -0.114(4) -0.147(4)
N8 0.041(3) 0.034(3) 0.045(4) 0.005(3) -0.005(3) 0.001(3)
N10 0.072(5) 0.040(4) 0.046(4) -0.001(3) 0.002(4) 0.003(3)
C36 0.044(4) 0.040(4) 0.043(4) 0.002(3) 0.000(3) -0.001(3)
C37 0.037(4) 0.035(4) 0.050(5) -0.002(3) -0.001(4) -0.005(3)
N3 0.040(3) 0.035(3) 0.045(3) 0.001(2) -0.001(3) -0.001(2)
N4 0.039(3) 0.044(4) 0.072(5) -0.006(3) 0.001(3) 0.000(3)
C6 0.033(3) 0.039(4) 0.044(4) 0.001(3) 0.003(3) -0.004(3)
C39 0.046(4) 0.051(4) 0.051(5) 0.002(4) -0.010(4) -0.002(3)
C12 0.039(3) 0.032(3) 0.046(4) 0.001(3) 0.002(3) -0.001(3)
C1 0.045(4) 0.040(4) 0.047(4) 0.001(3) 0.006(4) -0.004(3)
C24 0.042(4) 0.045(4) 0.051(5) 0.003(3) -0.005(4) -0.002(3)
C21 0.038(4) 0.070(6) 0.111(9) 0.014(6) 0.008(5) -0.008(4)
C14 0.046(4) 0.045(4) 0.056(5) 0.001(4) 0.004(4) 0.000(3)
C19 0.036(4) 0.047(4) 0.047(4) 0.008(3) 0.006(3) 0.005(3)
C31 0.048(4) 0.040(4) 0.054(5) 0.003(3) -0.009(4) -0.001(3)
C23 0.054(5) 0.047(4) 0.096(7) 0.013(5) -0.002(5) -0.003(4)
C38 0.037(4) 0.037(4) 0.045(4) 0.001(3) 0.002(4) -0.005(3)
N7 0.065(4) 0.038(3) 0.062(4) 0.004(3) -0.005(4) 0.005(3)
C20 0.032(4) 0.065(5) 0.071(6) 0.010(4) 0.007(4) -0.002(4)
C35 0.059(5) 0.042(4) 0.050(5) 0.000(3) -0.009(4) -0.005(3)
C25 0.034(3) 0.036(3) 0.048(4) -0.001(3) -0.006(3) -0.003(3)
C34 0.083(6) 0.059(5) 0.060(6) -0.019(4) -0.012(5) -0.010(5)
C5 0.067(5) 0.040(4) 0.084(7) 0.015(4) -0.010(5) -0.009(4)
C22 0.048(5) 0.061(6) 0.147(11) 0.013(6) 0.014(6) -0.019(4)
C17 0.073(7) 0.052(6) 0.179(15) -0.032(7) 0.025(9) 0.008(5)
N9 0.050(4) 0.046(4) 0.042(4) 0.004(3) -0.007(3) 0.002(3)
C2 0.048(5) 0.055(5) 0.086(7) 0.001(5) 0.014(5) -0.006(4)
C15 0.052(5) 0.061(5) 0.104(8) -0.014(5) 0.021(6) 0.002(4)
C11 0.030(3) 0.042(4) 0.066(6) -0.001(3) -0.002(4) -0.002(3)
C3 0.082(7) 0.063(6) 0.115(9) 0.007(6) 0.031(7) -0.030(6)
C26 0.053(4) 0.036(4) 0.050(5) 0.009(3) -0.002(4) 0.000(3)
C4 0.072(6) 0.043(5) 0.101(8) 0.011(5) 0.018(6) -0.013(4)
C33 0.104(8) 0.066(6) 0.048(6) -0.004(4) -0.024(5) -0.008(5)
C32 0.071(5) 0.059(5) 0.043(5) 0.006(4) -0.007(4) -0.003(4)
C7 0.041(5) 0.072(6) 0.123(9) 0.000(6) 0.025(6) 0.005(4)
C16 0.060(6) 0.075(7) 0.128(10) -0.015(7) 0.027(7) 0.019(5)
C27 0.082(7) 0.056(5) 0.052(5) 0.011(4) 0.003(5) 0.005(4)
C30 0.087(7) 0.039(4) 0.067(6) 0.005(4) -0.006(5) 0.004(4)
C41 0.112(8) 0.069(6) 0.048(5) -0.012(5) -0.017(6) -0.003(6)
C29 0.077(6) 0.048(5) 0.094(8) 0.014(5) 0.001(6) 0.010(5)
C10 0.039(4) 0.055(5) 0.113(9) -0.011(5) 0.011(5) 0.015(4)
C28 0.078(6) 0.054(5) 0.072(6) 0.015(5) -0.001(6) 0.006(5)
C42 0.141(10) 0.047(5) 0.054(6) -0.010(4) -0.013(6) 0.008(6)
C8 0.053(6) 0.076(7) 0.177(15) -0.013(8) 0.040(8) 0.007(5)
C40 0.090(7) 0.066(6) 0.042(5) 0.003(4) -0.010(5) -0.003(5)
C18 0.061(5) 0.043(5) 0.116(8) 0.001(5) 0.015(6) 0.002(4)
C9 0.056(5) 0.048(5) 0.178(13) -0.007(6) 0.030(7) 0.004(5)
C44 0.29(4) 0.18(3) 0.65(10) 0.13(4) 0.26(6) 0.05(3)
C43 0.47(7) 0.31(4) 0.15(2) -0.09(2) 0.15(4) -0.14(5)

loop_
_atom_type_symbol
_atom_type_description
_atom_type_scat_dispersion_real
_atom_type_scat_dispersion_imag
_atom_type_scat_source
C C 0.0033 0.0016 'International Tables Vol C Tables 4.2.6.8 and 6.1.1.4'
H H 0.0000 0.0000 'International Tables Vol C Tables 4.2.6.8 and 6.1.1.4'
Cl Cl 0.1484 0.1585 'International Tables Vol C Tables 4.2.6.8 and 6.1.1.4'
Fe Fe 0.3463 0.8444 'International Tables Vol C Tables 4.2.6.8 and 6.1.1.4'
N N 0.0061 0.0033 'International Tables Vol C Tables 4.2.6.8 and 6.1.1.4'
O O 0.0106 0.0060 'International Tables Vol C Tables 4.2.6.8 and 6.1.1.4'

loop_
_geom_angle_atom_site_label_1
_geom_angle_atom_site_label_2
_geom_angle_atom_site_label_3
_geom_angle
N5 Fe1 N3 81.2(2)
N5 Fe1 N4 74.9(2)
N3 Fe1 N4 156.1(2)
N5 Fe1 N1 155.9(2)
N3 Fe1 N1 75.0(2)
N4 Fe1 N1 128.9(2)
N5 Fe1 Cl1 101.66(18)
N3 Fe1 Cl1 98.82(18)
N4 Fe1 Cl1 86.1(2)
N1 Fe1 Cl1 85.71(19)
N5 Fe1 Cl2 90.31(18)
N3 Fe1 Cl2 94.95(18)
N4 Fe1 Cl2 85.4(2)
N1 Fe1 Cl2 88.21(19)
Cl1 Fe1 Cl2 162.95(9)
N8 Fe2 N7 75.8(2)
N8 Fe2 N10 82.0(2)
N7 Fe2 N10 157.8(2)
N8 Fe2 Cl4 128.9(3)
N7 Fe2 Cl4 95.6(2)
N10 Fe2 Cl4 97.3(2)
N8 Fe2 Cl3 119.0(2)
N7 Fe2 Cl3 95.5(2)
N10 Fe2 Cl3 96.4(2)
Cl4 Fe2 Cl3 111.9(3)
C12 C13 C25 115.6(5)
C12 C13 C37 107.2(6)
C25 C13 C37 105.7(7)
C12 C13 C38 104.1(7)
C25 C13 C38 106.9(6)
C37 C13 C38 117.8(5)
C5 N1 C1 119.6(7)
C5 N1 Fe1 124.7(6)
C1 N1 Fe1 115.5(5)
C19 N5 C25 108.9(6)
C19 N5 Fe1 115.7(5)
C25 N5 Fe1 134.2(5)
C19 N6 C24 107.2(6)
C19 N6 C20 132.7(7)
C24 N6 C20 120.0(7)
C6 N2 C7 132.8(7)
C6 N2 C11 106.7(6)
C7 N2 C11 120.5(7)
C31 N8 C37 107.9(6)
C31 N8 Fe2 115.3(5)
C37 N8 Fe2 134.8(5)
C42 N10 C38 117.1(8)
C42 N10 Fe2 109.0(6)
C38 N10 Fe2 132.4(6)
C37 C36 N9 105.7(6)
C37 C36 C35 135.4(7)
N9 C36 C35 118.9(7)
N8 C37 C36 109.6(7)
N8 C37 C13 125.5(6)
C36 C37 C13 124.7(6)
C6 N3 C12 108.7(6)
C6 N3 Fe1 116.2(4)
C12 N3 Fe1 134.9(5)
C18 N4 C14 118.8(7)
C18 N4 Fe1 123.7(6)
C14 N4 Fe1 117.4(5)
N3 C6 N2 110.4(6)
N3 C6 C1 118.9(6)
N2 C6 C1 130.8(7)
C40 C39 C38 120.4(8)
C40 C39 H39 119.8
C38 C39 H39 119.8
N3 C12 C11 107.3(6)
N3 C12 C13 126.1(6)
C11 C12 C13 126.4(6)
N1 C1 C2 120.5(7)
N1 C1 C6 113.9(6)
C2 C1 C6 125.6(7)
N6 C24 C23 119.8(7)
N6 C24 C25 105.7(6)
C23 C24 C25 134.5(7)
C20 C21 C22 121.4(8)
C20 C21 H21 119.3
C22 C21 H21 119.3
N4 C14 C15 120.9(7)
N4 C14 C19 111.1(7)
C15 C14 C19 127.9(7)
N5 C19 N6 110.1(6)
N5 C19 C14 120.2(6)
N6 C19 C14 129.6(7)
N8 C31 N9 109.1(6)
N8 C31 C26 118.6(7)
N9 C31 C26 132.2(7)
C22 C23 C24 118.8(9)
C22 C23 H23 120.6
C24 C23 H23 120.6
N10 C38 C39 121.3(7)
N10 C38 C13 122.5(7)
C39 C38 C13 115.9(6)
C30 N7 C26 119.3(8)
C30 N7 Fe2 124.9(6)
C26 N7 Fe2 115.5(5)
C21 C20 N6 119.7(8)
C21 C20 H20 120.1
N6 C20 H20 120.1
C34 C35 C36 119.2(8)
C34 C35 H35 120.4
C36 C35 H35 120.4
N5 C25 C24 108.0(6)
N5 C25 C13 126.6(6)
C24 C25 C13 125.3(6)
C35 C34 C33 120.7(8)
C35 C34 H34 119.7
C33 C34 H34 119.7
N1 C5 C4 122.6(9)
N1 C5 H5 118.7
C4 C5 H5 118.7
C23 C22 C21 120.1(9)
C23 C22 H22 120.0
C21 C22 H22 120.0
C18 C17 C16 118.3(9)
C18 C17 H17 120.9
C16 C17 H17 120.9
C31 N9 C36 107.7(6)
C31 N9 C32 131.3(7)
C36 N9 C32 120.8(7)
C1 C2 C3 118.0(9)
C1 C2 H2 121.0
C3 C2 H2 121.0
C14 C15 C16 119.9(9)
C14 C15 H15 120.1
C16 C15 H15 120.1
N2 C11 C12 107.0(6)
N2 C11 C10 120.4(7)
C12 C11 C10 132.6(7)
C4 C3 C2 120.7(9)
C4 C3 H3 119.7
C2 C3 H3 119.7
N7 C26 C27 120.8(7)
N7 C26 C31 112.9(7)
C27 C26 C31 126.4(8)
C3 C4 C5 118.5(9)
C3 C4 H4 120.7
C5 C4 H4 120.7
C32 C33 C34 120.9(9)
C32 C33 H33 119.6
C34 C33 H33 119.6
C33 C32 N9 119.1(8)
C33 C32 H32 120.4
N9 C32 H32 120.4
C8 C7 N2 119.9(9)
C8 C7 H7 120.1
N2 C7 H7 120.1
C15 C16 C17 118.9(9)
C15 C16 H16 120.6
C17 C16 H16 120.6
C28 C27 C26 118.9(9)
C28 C27 H27 120.6
C26 C27 H27 120.6
N7 C30 C29 122.5(9)
N7 C30 H30 118.8
C29 C30 H30 118.8
C42 C41 C40 116.6(9)
C42 C41 H41 121.7
C40 C41 H41 121.7
C28 C29 C30 118.0(9)
C28 C29 H29 121.0
C30 C29 H29 121.0
C9 C10 C11 117.4(9)
C9 C10 H10 121.3
C11 C10 H10 121.3
C29 C28 C27 120.5(10)
C29 C28 H28 119.8
C27 C28 H28 119.8
N10 C42 C41 125.7(9)
N10 C42 H42 117.1
C41 C42 H42 117.1
C7 C8 C9 120.0(10)
C7 C8 H8 120.0
C9 C8 H8 120.0
C39 C40 C41 118.7(9)
C39 C40 H40 120.6
C41 C40 H40 120.6
N4 C18 C17 123.1(9)
N4 C18 H18 118.5
C17 C18 H18 118.5
C10 C9 C8 121.8(10)
C10 C9 H9 119.1
C8 C9 H9 119.1
C43 C44 H44A 109.5
C43 C44 H44B 109.5
H44A C44 H44B 109.5
C43 C44 H44C 109.5
H44A C44 H44C 109.5
H44B C44 H44C 109.5
O1 C43 C44 98.0(9)
O1 C43 H43A 112.2
C44 C43 H43A 112.2
O1 C43 H43B 112.2
C44 C43 H43B 112.2
H43A C43 H43B 109.8
C43 O1 H1 109.5

loop_
_geom_bond_atom_site_label_1
_geom_bond_atom_site_label_2
_geom_bond_distance
Fe1 N5 2.129(6)
Fe1 N3 2.139(6)
Fe1 N4 2.188(6)
Fe1 N1 2.221(6)
Fe1 Cl1 2.448(3)
Fe1 Cl2 2.508(3)
Fe2 N8 2.081(6)
Fe2 N7 2.210(7)
Fe2 N10 2.234(7)
Fe2 Cl4 2.265(3)
Fe2 Cl3 2.294(4)
C13 C12 1.515(9)
C13 C25 1.520(9)
C13 C37 1.535(12)
C13 C38 1.549(11)
N1 C5 1.333(10)
N1 C1 1.350(10)
N5 C19 1.316(9)
N5 C25 1.361(9)
N6 C19 1.373(9)
N6 C24 1.390(10)
N6 C20 1.402(10)
N2 C6 1.357(9)
N2 C7 1.362(11)
N2 C11 1.394(9)
N8 C31 1.348(10)
N8 C37 1.348(9)
N10 C42 1.323(12)
N10 C38 1.339(10)
C36 C37 1.367(11)
C36 N9 1.398(9)
C36 C35 1.409(10)
N3 C6 1.334(9)
N3 C12 1.362(9)
N4 C18 1.337(11)
N4 C14 1.356(10)
C6 C1 1.462(10)
C39 C40 1.354(12)
C39 C38 1.392(11)
C39 H39 0.9300
C12 C11 1.398(10)
C1 C2 1.390(11)
C24 C23 1.405(11)
C24 C25 1.406(10)
C21 C20 1.322(12)
C21 C22 1.412(15)
C21 H21 0.9300
C14 C15 1.374(12)
C14 C19 1.464(10)
C31 N9 1.353(10)
C31 C26 1.461(10)
C23 C22 1.367(12)
C23 H23 0.9300
N7 C30 1.324(10)
N7 C26 1.327(11)
C20 H20 0.9300
C35 C34 1.340(12)
C35 H35 0.9300
C34 C33 1.439(14)
C34 H34 0.9300
C5 C4 1.373(14)
C5 H5 0.9300
C22 H22 0.9300
C17 C18 1.366(14)
C17 C16 1.393(16)
C17 H17 0.9300
N9 C32 1.403(10)
C2 C3 1.401(14)
C2 H2 0.9300
C15 C16 1.380(14)
C15 H15 0.9300
C11 C10 1.409(11)
C3 C4 1.343(15)
C3 H3 0.9300
C26 C27 1.392(12)
C4 H4 0.9300
C33 C32 1.320(12)
C33 H33 0.9300
C32 H32 0.9300
C7 C8 1.354(14)
C7 H7 0.9300
C16 H16 0.9300
C27 C28 1.355(12)
C27 H27 0.9300
C30 C29 1.377(14)
C30 H30 0.9300
C41 C42 1.369(14)
C41 C40 1.401(13)
C41 H41 0.9300
C29 C28 1.353(15)
C29 H29 0.9300
C10 C9 1.353(13)
C10 H10 0.9300
C28 H28 0.9300
C42 H42 0.9300
C8 C9 1.408(16)
C8 H8 0.9300
C40 H40 0.9300
C18 H18 0.9300
C9 H9 0.9300
C44 C43 1.507(10)
C44 H44A 0.9600
C44 H44B 0.9600
C44 H44C 0.9600
C43 O1 1.443(10)
C43 H43A 0.9700
C43 H43B 0.9700
O1 H1 0.8200

loop_
_geom_hbond_atom_site_label_D
_geom_hbond_atom_site_label_H
_geom_hbond_atom_site_label_A
_geom_hbond_distance_DH
_geom_hbond_distance_HA
_geom_hbond_distance_DA
_geom_hbond_angle_DHA
_geom_hbond_site_symmetry_A
O1 H1 Cl2 0.82 2.56 3.23(4) 139.7 3_554
C4 H4 Cl3 0.93 2.82 3.559(10) 137.7 1_545
C7 H7 Cl2 0.93 2.78 3.564(10) 142.8 4_455
C20 H20 Cl1 0.93 2.71 3.417(8) 133.7 4
C32 H32 Cl2 0.93 2.69 3.572(9) 157.8 3_554
C35 H35 Cl1 0.93 2.68 3.502(9) 147.2 .

loop_
_geom_torsion_atom_site_label_1
_geom_torsion_atom_site_label_2
_geom_torsion_atom_site_label_3
_geom_torsion_atom_site_label_4
_geom_torsion
N5 Fe1 N1 C5 -169.3(7)
N3 Fe1 N1 C5 -178.2(8)
N4 Fe1 N1 C5 0.0(9)
Cl1 Fe1 N1 C5 81.5(7)
Cl2 Fe1 N1 C5 -82.6(7)
N5 Fe1 N1 C1 15.6(10)
N3 Fe1 N1 C1 6.7(6)
N4 Fe1 N1 C1 -175.0(5)
Cl1 Fe1 N1 C1 -93.6(6)
Cl2 Fe1 N1 C1 102.4(6)
N3 Fe1 N5 C19 175.1(6)
N4 Fe1 N5 C19 -5.1(5)
N1 Fe1 N5 C19 166.4(6)
Cl1 Fe1 N5 C19 -87.7(5)
Cl2 Fe1 N5 C19 80.1(5)
N3 Fe1 N5 C25 9.2(7)
N4 Fe1 N5 C25 -170.9(7)
N1 Fe1 N5 C25 0.6(11)
Cl1 Fe1 N5 C25 106.5(7)
Cl2 Fe1 N5 C25 -85.7(7)
N7 Fe2 N8 C31 -9.2(6)
N10 Fe2 N8 C31 172.2(6)
Cl4 Fe2 N8 C31 -94.8(6)
Cl3 Fe2 N8 C31 79.3(6)
N7 Fe2 N8 C37 -170.8(8)
N10 Fe2 N8 C37 10.6(7)
Cl4 Fe2 N8 C37 103.5(7)
Cl3 Fe2 N8 C37 -82.3(7)
N8 Fe2 N10 C42 178.3(8)
N7 Fe2 N10 C42 174.9(8)
Cl4 Fe2 N10 C42 49.9(8)
Cl3 Fe2 N10 C42 -63.2(8)
N8 Fe2 N10 C38 13.2(8)
N7 Fe2 N10 C38 9.7(13)
Cl4 Fe2 N10 C38 -115.2(8)
Cl3 Fe2 N10 C38 131.6(7)
C31 N8 C37 C36 0.6(9)
Fe2 N8 C37 C36 163.2(6)
C31 N8 C37 C13 175.8(7)
Fe2 N8 C37 C13 -21.6(12)
N9 C36 C37 N8 -0.9(9)
C35 C36 C37 N8 178.8(9)
N9 C36 C37 C13 -176.2(7)
C35 C36 C37 C13 3.6(15)
C12 C13 C37 N8 125.9(8)
C25 C13 C37 N8 -110.3(8)
C38 C13 C37 N8 9.1(11)
C12 C13 C37 C36 -59.7(9)
C25 C13 C37 C36 64.1(9)
C38 C13 C37 C36 -176.5(6)
N5 Fe1 N3 C6 178.4(6)
N4 Fe1 N3 C6 178.1(6)
N1 Fe1 N3 C6 -5.3(5)
Cl1 Fe1 N3 C6 77.8(5)
Cl2 Fe1 N3 C6 -92.1(5)
N5 Fe1 N3 C12 2.4(7)
N4 Fe1 N3 C12 2.1(11)
N1 Fe1 N3 C12 178.7(8)
Cl1 Fe1 N3 C12 -98.2(7)
Cl2 Fe1 N3 C12 91.9(7)
N5 Fe1 N4 C18 -176.4(9)
N3 Fe1 N4 C18 -176.2(8)
N1 Fe1 N4 C18 8.0(10)
Cl1 Fe1 N4 C18 -73.2(8)
Cl2 Fe1 N4 C18 92.0(8)
N5 Fe1 N4 C14 0.3(6)
N3 Fe1 N4 C14 0.5(11)
N1 Fe1 N4 C14 -175.3(5)
Cl1 Fe1 N4 C14 103.5(6)
Cl2 Fe1 N4 C14 -91.3(6)
C12 N3 C6 N2 0.3(9)
Fe1 N3 C6 N2 -176.7(5)
C12 N3 C6 C1 -179.5(7)
Fe1 N3 C6 C1 3.4(9)
C7 N2 C6 N3 -178.4(10)
C11 N2 C6 N3 -1.0(9)
C7 N2 C6 C1 1.4(16)
C11 N2 C6 C1 178.9(8)
C6 N3 C12 C11 0.4(8)
Fe1 N3 C12 C11 176.7(6)
C6 N3 C12 C13 175.0(8)
Fe1 N3 C12 C13 -8.7(12)
C25 C13 C12 N3 4.7(12)
C37 C13 C12 N3 122.3(7)
C38 C13 C12 N3 -112.2(8)
C25 C13 C12 C11 178.3(7)
C37 C13 C12 C11 -64.1(10)
C38 C13 C12 C11 61.4(9)
C5 N1 C1 C2 -1.3(13)
Fe1 N1 C1 C2 174.0(7)
C5 N1 C1 C6 177.6(8)
Fe1 N1 C1 C6 -7.1(9)
N3 C6 C1 N1 2.6(11)
N2 C6 C1 N1 -177.3(8)
N3 C6 C1 C2 -178.5(8)
N2 C6 C1 C2 1.6(15)
C19 N6 C24 C23 178.6(8)
C20 N6 C24 C23 0.2(12)
C19 N6 C24 C25 -1.4(8)
C20 N6 C24 C25 -179.7(7)
C18 N4 C14 C15 1.9(14)
Fe1 N4 C14 C15 -175.0(7)
C18 N4 C14 C19 -179.2(9)
Fe1 N4 C14 C19 3.9(9)
C25 N5 C19 N6 -0.5(9)
Fe1 N5 C19 N6 -169.8(5)
C25 N5 C19 C14 178.7(7)
Fe1 N5 C19 C14 9.4(9)
C24 N6 C19 N5 1.2(9)
C20 N6 C19 N5 179.3(8)
C24 N6 C19 C14 -177.9(8)
C20 N6 C19 C14 0.2(14)
N4 C14 C19 N5 -8.8(11)
C15 C14 C19 N5 170.0(9)
N4 C14 C19 N6 170.2(8)
C15 C14 C19 N6 -10.9(15)
C37 N8 C31 N9 -0.1(9)
Fe2 N8 C31 N9 -166.5(5)
C37 N8 C31 C26 -177.8(7)
Fe2 N8 C31 C26 15.8(9)
N6 C24 C23 C22 -2.3(15)
C25 C24 C23 C22 177.6(10)
C42 N10 C38 C39 -2.4(13)
Fe2 N10 C38 C39 161.8(6)
C42 N10 C38 C13 170.9(9)
Fe2 N10 C38 C13 -24.9(11)
C40 C39 C38 N10 1.1(12)
C40 C39 C38 C13 -172.6(8)
C12 C13 C38 N10 -105.4(8)
C25 C13 C38 N10 131.9(7)
C37 C13 C38 N10 13.1(11)
C12 C13 C38 C39 68.3(7)
C25 C13 C38 C39 -54.5(9)
C37 C13 C38 C39 -173.2(6)
N8 Fe2 N7 C30 -172.8(8)
N10 Fe2 N7 C30 -169.3(8)
Cl4 Fe2 N7 C30 -44.1(8)
Cl3 Fe2 N7 C30 68.6(8)
N8 Fe2 N7 C26 1.6(6)
N10 Fe2 N7 C26 5.1(11)
Cl4 Fe2 N7 C26 130.4(6)
Cl3 Fe2 N7 C26 -116.9(6)
C22 C21 C20 N6 3.3(17)
C19 N6 C20 C21 -178.5(10)
C24 N6 C20 C21 -0.7(13)
C37 C36 C35 C34 177.6(9)
N9 C36 C35 C34 -2.7(12)
C19 N5 C25 C24 -0.4(9)
Fe1 N5 C25 C24 166.2(5)
C19 N5 C25 C13 178.6(7)
Fe1 N5 C25 C13 -14.8(12)
N6 C24 C25 N5 1.1(8)
C23 C24 C25 N5 -178.8(9)
N6 C24 C25 C13 -177.9(7)
C23 C24 C25 C13 2.1(15)
C12 C13 C25 N5 6.4(12)
C37 C13 C25 N5 -112.0(7)
C38 C13 C25 N5 121.7(7)
C12 C13 C25 C24 -174.8(7)
C37 C13 C25 C24 66.9(9)
C38 C13 C25 C24 -59.5(10)
C36 C35 C34 C33 -2.6(14)
C1 N1 C5 C4 -1.9(14)
Fe1 N1 C5 C4 -176.8(8)
C24 C23 C22 C21 4.8(18)
C20 C21 C22 C23 -5(2)
N8 C31 N9 C36 -0.5(9)
C26 C31 N9 C36 176.8(8)
N8 C31 N9 C32 173.3(8)
C26 C31 N9 C32 -9.3(15)
C37 C36 N9 C31 0.9(8)
C35 C36 N9 C31 -178.9(7)
C37 C36 N9 C32 -173.7(7)
C35 C36 N9 C32 6.4(11)
N1 C1 C2 C3 2.8(15)
C6 C1 C2 C3 -176.0(9)
N4 C14 C15 C16 0.1(16)
C19 C14 C15 C16 -178.6(11)
C6 N2 C11 C12 1.2(9)
C7 N2 C11 C12 179.0(9)
C6 N2 C11 C10 -179.4(8)
C7 N2 C11 C10 -1.6(14)
N3 C12 C11 N2 -1.0(9)
C13 C12 C11 N2 -175.6(8)
N3 C12 C11 C10 179.7(10)
C13 C12 C11 C10 5.1(15)
C1 C2 C3 C4 -1.2(18)
C30 N7 C26 C27 0.6(13)
Fe2 N7 C26 C27 -174.2(7)
C30 N7 C26 C31 -179.7(8)
Fe2 N7 C26 C31 5.5(9)
N8 C31 C26 N7 -14.0(11)
N9 C31 C26 N7 168.8(8)
N8 C31 C26 C27 165.6(9)
N9 C31 C26 C27 -11.5(15)
C2 C3 C4 C5 -1.9(19)
N1 C5 C4 C3 3.5(17)
C35 C34 C33 C32 4.3(17)
C34 C33 C32 N9 -0.6(15)
C31 N9 C32 C33 -177.9(9)
C36 N9 C32 C33 -4.8(13)
C6 N2 C7 C8 178.2(11)
C11 N2 C7 C8 1.1(17)
C14 C15 C16 C17 -1(2)
C18 C17 C16 C15 0(2)
N7 C26 C27 C28 0.6(14)
C31 C26 C27 C28 -179.1(9)
C26 N7 C30 C29 -2.0(15)
Fe2 N7 C30 C29 172.3(8)
N7 C30 C29 C28 2.2(17)
N2 C11 C10 C9 1.9(15)
C12 C11 C10 C9 -179.0(11)
C30 C29 C28 C27 -1.0(16)
C26 C27 C28 C29 -0.3(16)
C38 N10 C42 C41 1.0(18)
Fe2 N10 C42 C41 -166.7(11)
C40 C41 C42 N10 2(2)
N2 C7 C8 C9 -1(2)
C38 C39 C40 C41 1.6(14)
C42 C41 C40 C39 -2.8(16)
C14 N4 C18 C17 -3.2(17)
Fe1 N4 C18 C17 173.4(10)
C16 C17 C18 N4 2(2)
C11 C10 C9 C8 -1.7(19)
C7 C8 C9 C10 1(2)
